data_4080475
loop_
_publ_author_name
'Frutos-Pedre\~no, Roberto'
'Gonz\'alez-Herrero, Pablo'
'Vicente, Jos\'e'
'Jones, Peter G.'

_publ_section_title
;
 Synthesis and Reactivity of Ortho-Palladated 3-Phenylpropanamides.
 Insertion of CO, XyNC, and Alkynes into the Pd--C Bond. Synthesis of
 Seven- and Nine-Membered Palladacycles and Benzazepine- and
 Benzazonine-Based Heterocycles
;
_journal_issue 6
_journal_name_full Organometallics
_journal_page_first 1892
_journal_paper_doi 10.1021/om4000192
_journal_volume 32
_journal_year 2013
_chemical_formula_sum 'C16 H28 I N3 O Pd'
_chemical_formula_weight 511.71
_chemical_name_systematic
; 
 ? 
;
_space_group_IT_number 14
_symmetry_cell_setting monoclinic
_symmetry_space_group_name_Hall '-P 2ybc'
_symmetry_space_group_name_H-M 'P 1 21/c 1'
_atom_sites_solution_hydrogens geom
_atom_sites_solution_primary direct
_atom_sites_solution_secondary difmap
_audit_creation_method SHELXL-97
_cell_angle_alpha 90.00
_cell_angle_beta 108.468(4)
_cell_angle_gamma 90.00
_cell_formula_units_Z 4
_cell_length_a 13.8170(4)
_cell_length_b 11.4064(4)
_cell_length_c 12.3040(4)
_cell_measurement_reflns_used 35124
_cell_measurement_temperature 103(2)
_cell_measurement_theta_max 30.7706
_cell_measurement_theta_min 2.3624
_cell_volume 1839.27(11)
_computing_cell_refinement
; 
CrysAlisPro, Oxford Diffraction Ltd., 
Version 1.171.34.44 (release 25-10-2010 CrysAlis171 .NET) 
(compiled Oct 25 2010,18:11:34) 
;
_computing_data_collection
; 
CrysAlisPro, Oxford Diffraction Ltd., 
Version 1.171.34.44 (release 25-10-2010 CrysAlis171 .NET) 
(compiled Oct 25 2010,18:11:34) 
;
_computing_data_reduction
; 
CrysAlisPro, Oxford Diffraction Ltd., 
Version 1.171.34.44 (release 25-10-2010 CrysAlis171 .NET) 
(compiled Oct 25 2010,18:11:34) 
;
_computing_molecular_graphics 'Siemens XP'
_computing_publication_material SHELXL-97
_computing_structure_refinement 'SHELXL-97 (Sheldrick, 1997)'
_computing_structure_solution 'SHELXS-97 (Sheldrick, 1990)'
_diffrn_ambient_temperature 103(2)
_diffrn_detector_area_resol_mean 16.1419
_diffrn_measured_fraction_theta_full 0.992
_diffrn_measured_fraction_theta_max 0.956
_diffrn_measurement_device_type 'Oxford Diffraction Xcalibur, Eos'
_diffrn_measurement_method \w-scan
_diffrn_radiation_monochromator graphite
_diffrn_radiation_source 'Enhance (Mo) X-ray Source'
_diffrn_radiation_type MoK\a
_diffrn_radiation_wavelength 0.71073
_diffrn_reflns_av_R_equivalents 0.0263
_diffrn_reflns_av_sigmaI/netI 0.0137
_diffrn_reflns_limit_h_max 19
_diffrn_reflns_limit_h_min -19
_diffrn_reflns_limit_k_max 16
_diffrn_reflns_limit_k_min -16
_diffrn_reflns_limit_l_max 16
_diffrn_reflns_limit_l_min -17
_diffrn_reflns_number 57558
_diffrn_reflns_theta_full 30.00
_diffrn_reflns_theta_max 30.84
_diffrn_reflns_theta_min 2.37
_exptl_absorpt_coefficient_mu 2.693
_exptl_absorpt_correction_T_max 1.00000
_exptl_absorpt_correction_T_min 0.81298
_exptl_absorpt_correction_type multi-scan
_exptl_absorpt_process_details
; 
CrysAlisPro, Oxford Diffraction Ltd., 
Version 1.171.34.44 (release 25-10-2010 CrysAlis171 .NET) 
(compiled Oct 25 2010,18:11:34) 
;
_exptl_crystal_colour orange
_exptl_crystal_density_diffrn 1.848
_exptl_crystal_density_meas ?
_exptl_crystal_density_method 'not measured'
_exptl_crystal_description prism
_exptl_crystal_F_000 1008
_exptl_crystal_size_max 0.40
_exptl_crystal_size_mid 0.25
_exptl_crystal_size_min 0.20
_refine_diff_density_max 2.519
_refine_diff_density_min -0.620
_refine_diff_density_rms 0.093
_refine_ls_extinction_method none
_refine_ls_goodness_of_fit_ref 1.083
_refine_ls_hydrogen_treatment 'NH free, rigid methyls, others riding'
_refine_ls_matrix_type full
_refine_ls_number_parameters 208
_refine_ls_number_reflns 5534
_refine_ls_number_restraints 0
_refine_ls_restrained_S_all 1.083
_refine_ls_R_factor_all 0.0221
_refine_ls_R_factor_gt 0.0195
_refine_ls_shift/su_max 0.002
_refine_ls_shift/su_mean 0.000
_refine_ls_structure_factor_coef Fsqd
_refine_ls_weighting_details 'calc w=1/[\s^2^(Fo^2^)+(0.0145P)^2^+3.1055P] where P=(Fo^2^+2Fc^2^)/3'
_refine_ls_weighting_scheme calc
_refine_ls_wR_factor_gt 0.0433
_refine_ls_wR_factor_ref 0.0445
_reflns_number_gt 5140
_reflns_number_total 5534
_reflns_threshold_expression >2sigma(I)
_cod_data_source_file om4000192_si_002.cif
_cod_data_source_block otrebor
_cod_depositor_comments
;
The following automatic conversions were performed:

'_exptl_crystal_density_meas' value 'not measured' was changed to '?'
- the value is perceived as not measured.

Automatic conversion script
Id: cif_fix_values 3008 2015-01-20 13:52:24Z robertas 
;
_cod_original_cell_volume 1839.27(10)
_cod_original_sg_symbol_H-M 'P 21/c'
_cod_database_code 4080475

loop_
_symmetry_equiv_pos_as_xyz
'x, y, z'
'-x, y+1/2, -z+1/2'
'-x, -y, -z'
'x, -y-1/2, z-1/2'

loop_
_atom_site_label
_atom_site_type_symbol
_atom_site_fract_x
_atom_site_fract_y
_atom_site_fract_z
_atom_site_U_iso_or_equiv
_atom_site_adp_type
_atom_site_occupancy
_atom_site_symmetry_multiplicity
_atom_site_calc_flag
_atom_site_refinement_flags
Pd Pd 0.216414(10) 0.595406(11) 0.291578(11) 0.01012(3) Uani 1 1 d .
I I 0.121790(9) 0.698053(10) 0.100280(10) 0.01427(3) Uani 1 1 d .
N1 N 0.23045(14) 1.04089(16) 0.46885(15) 0.0198(3) Uani 1 1 d .
H01 H 0.228(2) 0.971(3) 0.493(2) 0.027(7) Uiso 1 1 d .
N2 N 0.08257(12) 0.50028(14) 0.30738(13) 0.0145(3) Uani 1 1 d .
N3 N 0.29344(11) 0.51484(14) 0.45123(13) 0.0127(3) Uani 1 1 d .
O O 0.23970(13) 1.15838(13) 0.32547(14) 0.0247(3) Uani 1 1 d .
C1 C 0.34639(15) 0.66731(16) 0.28127(16) 0.0159(3) Uani 1 1 d .
C2 C 0.38584(14) 0.77385(17) 0.33317(16) 0.0151(3) Uani 1 1 d .
C3 C 0.48153(15) 0.81052(18) 0.32879(18) 0.0191(4) Uani 1 1 d .
H3 H 0.5106 0.8807 0.3668 0.023 Uiso 1 1 calc R
C4 C 0.53478(15) 0.74660(19) 0.27022(18) 0.0209(4) Uani 1 1 d .
H4 H 0.5992 0.7731 0.2675 0.025 Uiso 1 1 calc R
C5 C 0.49267(15) 0.64359(19) 0.21582(17) 0.0198(4) Uani 1 1 d .
H5 H 0.5263 0.5992 0.1732 0.024 Uiso 1 1 calc R
C6 C 0.39825(14) 0.60664(18) 0.22562(16) 0.0170(4) Uani 1 1 d .
H6 H 0.3703 0.5347 0.1907 0.020 Uiso 1 1 calc R
C7 C 0.32959(16) 0.85333(17) 0.39066(17) 0.0174(4) Uani 1 1 d .
H7A H 0.3780 0.8846 0.4624 0.021 Uiso 1 1 calc R
H7B H 0.2768 0.8077 0.4109 0.021 Uiso 1 1 calc R
C8 C 0.27886(15) 0.95565(17) 0.31214(16) 0.0167(3) Uani 1 1 d .
H8A H 0.3264 0.9829 0.2718 0.020 Uiso 1 1 calc R
H8B H 0.2171 0.9253 0.2533 0.020 Uiso 1 1 calc R
C9 C 0.24796(14) 1.06091(17) 0.36897(17) 0.0168(3) Uani 1 1 d .
C10 C 0.20135(17) 1.13364(19) 0.53251(19) 0.0230(4) Uani 1 1 d .
H10A H 0.2479 1.2002 0.5403 0.035 Uiso 1 1 calc R
H10B H 0.2051 1.1048 0.6087 0.035 Uiso 1 1 calc R
H10C H 0.1314 1.1587 0.4916 0.035 Uiso 1 1 calc R
C11 C 0.01141(15) 0.58366(19) 0.33390(18) 0.0203(4) Uani 1 1 d .
H11A H -0.0171 0.6361 0.2684 0.030 Uiso 1 1 calc R
H11B H 0.0481 0.6300 0.4015 0.030 Uiso 1 1 calc R
H11C H -0.0440 0.5402 0.3494 0.030 Uiso 1 1 calc R
C12 C 0.02412(16) 0.43158(19) 0.20505(18) 0.0209(4) Uani 1 1 d .
H12A H 0.0694 0.3742 0.1866 0.031 Uiso 1 1 calc R
H12B H -0.0034 0.4847 0.1399 0.031 Uiso 1 1 calc R
H12C H -0.0321 0.3905 0.2212 0.031 Uiso 1 1 calc R
C13 C 0.12549(15) 0.41660(17) 0.40270(17) 0.0177(4) Uani 1 1 d .
H13A H 0.1517 0.3465 0.3737 0.021 Uiso 1 1 calc R
H13B H 0.0712 0.3910 0.4340 0.021 Uiso 1 1 calc R
C14 C 0.21079(15) 0.47337(18) 0.49636(16) 0.0168(4) Uani 1 1 d .
H14A H 0.1836 0.5407 0.5284 0.020 Uiso 1 1 calc R
H14B H 0.2393 0.4162 0.5589 0.020 Uiso 1 1 calc R
C15 C 0.36159(15) 0.59219(17) 0.53954(16) 0.0173(4) Uani 1 1 d .
H15A H 0.4153 0.6234 0.5114 0.026 Uiso 1 1 calc R
H15B H 0.3927 0.5471 0.6098 0.026 Uiso 1 1 calc R
H15C H 0.3219 0.6571 0.5559 0.026 Uiso 1 1 calc R
C16 C 0.35471(16) 0.41505(18) 0.43217(18) 0.0195(4) Uani 1 1 d .
H16A H 0.3102 0.3603 0.3773 0.029 Uiso 1 1 calc R
H16B H 0.3868 0.3746 0.5050 0.029 Uiso 1 1 calc R
H16C H 0.4076 0.4442 0.4017 0.029 Uiso 1 1 calc R

loop_
_atom_site_aniso_label
_atom_site_aniso_U_11
_atom_site_aniso_U_22
_atom_site_aniso_U_33
_atom_site_aniso_U_23
_atom_site_aniso_U_13
_atom_site_aniso_U_12
Pd 0.00920(6) 0.01040(6) 0.01051(6) 0.00072(4) 0.00278(4) 0.00006(4)
I 0.01429(6) 0.01415(6) 0.01265(6) 0.00202(4) 0.00181(4) 0.00087(4)
N1 0.0252(9) 0.0137(8) 0.0225(8) 0.0017(6) 0.0105(7) 0.0005(6)
N2 0.0126(7) 0.0148(7) 0.0158(7) 0.0006(6) 0.0043(6) -0.0006(6)
N3 0.0123(7) 0.0126(7) 0.0124(7) 0.0014(5) 0.0030(5) -0.0004(5)
O 0.0339(8) 0.0148(7) 0.0273(8) 0.0032(6) 0.0123(7) 0.0016(6)
C1 0.0194(9) 0.0113(8) 0.0113(8) 0.0044(6) -0.0030(7) 0.0002(7)
C2 0.0163(8) 0.0138(8) 0.0145(8) 0.0023(6) 0.0041(7) 0.0004(7)
C3 0.0178(9) 0.0171(9) 0.0209(9) 0.0035(7) 0.0040(7) -0.0039(7)
C4 0.0147(8) 0.0241(10) 0.0236(10) 0.0084(8) 0.0057(7) 0.0004(7)
C5 0.0151(9) 0.0260(10) 0.0205(9) 0.0050(8) 0.0088(7) 0.0054(7)
C6 0.0092(7) 0.0209(9) 0.0152(8) 0.0111(7) -0.0040(6) -0.0060(7)
C7 0.0229(9) 0.0127(8) 0.0172(9) 0.0003(7) 0.0069(7) 0.0004(7)
C8 0.0183(9) 0.0151(9) 0.0168(8) 0.0010(7) 0.0058(7) 0.0009(7)
C9 0.0140(8) 0.0163(9) 0.0192(9) -0.0001(7) 0.0040(7) -0.0010(7)
C10 0.0280(11) 0.0184(9) 0.0248(10) 0.0017(8) 0.0114(9) 0.0048(8)
C11 0.0155(9) 0.0219(10) 0.0247(10) -0.0049(8) 0.0081(8) -0.0003(7)
C12 0.0199(9) 0.0210(10) 0.0217(9) -0.0058(8) 0.0064(8) -0.0077(8)
C13 0.0178(9) 0.0163(9) 0.0195(9) 0.0017(7) 0.0065(7) -0.0025(7)
C14 0.0172(8) 0.0192(9) 0.0146(8) 0.0030(7) 0.0057(7) -0.0018(7)
C15 0.0178(9) 0.0174(9) 0.0143(8) 0.0004(7) 0.0017(7) -0.0021(7)
C16 0.0208(9) 0.0166(9) 0.0213(9) 0.0020(7) 0.0070(8) 0.0066(7)

loop_
_atom_type_symbol
_atom_type_description
_atom_type_scat_dispersion_real
_atom_type_scat_dispersion_imag
_atom_type_scat_source
C C 0.0033 0.0016 'International Tables Vol C Tables 4.2.6.8 and 6.1.1.4'
H H 0.0000 0.0000 'International Tables Vol C Tables 4.2.6.8 and 6.1.1.4'
N N 0.0061 0.0033 'International Tables Vol C Tables 4.2.6.8 and 6.1.1.4'
O O 0.0106 0.0060 'International Tables Vol C Tables 4.2.6.8 and 6.1.1.4'
Pd Pd -0.9988 1.0072 'International Tables Vol C Tables 4.2.6.8 and 6.1.1.4'
I I -0.4742 1.8119 'International Tables Vol C Tables 4.2.6.8 and 6.1.1.4'

loop_
_geom_angle_atom_site_label_1
_geom_angle_atom_site_label_2
_geom_angle_atom_site_label_3
_geom_angle
C1 Pd N3 92.23(6)
C1 Pd N2 174.32(7)
N3 Pd N2 83.92(6)
C1 Pd I 87.83(5)
N3 Pd I 178.51(4)
N2 Pd I 96.14(4)
C9 N1 C10 122.12(18)
C11 N2 C13 111.55(15)
C11 N2 C12 107.80(15)
C13 N2 C12 107.74(15)
C11 N2 Pd 109.77(12)
C13 N2 Pd 104.49(11)
C12 N2 Pd 115.51(12)
C16 N3 C15 108.14(15)
C16 N3 C14 110.95(15)
C15 N3 C14 107.36(14)
C16 N3 Pd 109.28(11)
C15 N3 Pd 115.87(12)
C14 N3 Pd 105.21(11)
C6 C1 C2 119.37(18)
C6 C1 Pd 117.17(14)
C2 C1 Pd 123.40(15)
C1 C2 C3 118.44(18)
C1 C2 C7 123.48(17)
C3 C2 C7 118.06(17)
C4 C3 C2 121.59(19)
C5 C4 C3 119.04(18)
C4 C5 C6 118.02(19)
C1 C6 C5 123.45(19)
C2 C7 C8 111.23(16)
C9 C8 C7 116.78(16)
O C9 N1 122.35(19)
O C9 C8 121.22(18)
N1 C9 C8 116.43(17)
N2 C13 C14 110.36(16)
N3 C14 C13 110.84(15)

loop_
_geom_bond_atom_site_label_1
_geom_bond_atom_site_label_2
_geom_bond_distance
Pd C1 2.015(2)
Pd N3 2.1240(15)
Pd N2 2.2052(16)
Pd I 2.5827(2)
N1 C9 1.345(3)
N1 C10 1.447(3)
N2 C11 1.477(2)
N2 C13 1.482(2)
N2 C12 1.486(2)
N3 C16 1.481(2)
N3 C15 1.482(2)
N3 C14 1.496(2)
O C9 1.223(2)
C1 C6 1.331(3)
C1 C2 1.400(3)
C2 C3 1.404(3)
C2 C7 1.508(3)
C3 C4 1.389(3)
C4 C5 1.386(3)
C5 C6 1.412(3)
C7 C8 1.536(3)
C8 C9 1.517(3)
C13 C14 1.509(3)

loop_
_geom_hbond_atom_site_label_D
_geom_hbond_atom_site_label_H
_geom_hbond_atom_site_label_A
_geom_hbond_distance_DH
_geom_hbond_distance_HA
_geom_hbond_distance_DA
_geom_hbond_angle_DHA
_geom_hbond_site_symmetry_A
N1 H01 I 0.85(3) 2.98(3) 3.7196(18) 147(2) 4_576
C13 H13A O 0.99 2.63 3.608(3) 172.0 1_545
C16 H16A O 0.98 2.50 3.391(3) 150.4 1_545
C11 H11B I 0.98 3.05 4.013(2) 168.4 4_576
C14 H14A I 0.99 3.30 4.265(2) 166.2 4_576
C10 H10C I 0.98 3.35 4.304(2) 165.3 2
